data_4341039
loop_
_publ_author_name
'Scheuermann, Margaret L.'
'Semproni, Scott P.'
'Pappas, Iraklis'
'Chirik, Paul J.'

_publ_section_title
;
 Carbon dioxide hydrosilylation promoted by cobalt pincer complexes.
;
_journal_issue 18
_journal_name_full 'Inorganic chemistry'
_journal_page_first 9463
_journal_page_last 9465
_journal_paper_doi 10.1021/ic501901n
_journal_volume 53
_journal_year 2014
_chemical_formula_sum 'C29 H52 Co N P2 Si'
_chemical_formula_weight 563.68
_chemical_name_systematic
;
 ?
;
_space_group_IT_number 2
_symmetry_cell_setting triclinic
_symmetry_space_group_name_Hall '-P 1'
_symmetry_space_group_name_H-M 'P -1'
_atom_sites_solution_hydrogens geom
_atom_sites_solution_primary direct
_atom_sites_solution_secondary difmap
_audit_creation_method SHELXL-97
_cell_angle_alpha 76.260(5)
_cell_angle_beta 84.341(5)
_cell_angle_gamma 73.316(5)
_cell_formula_units_Z 4
_cell_length_a 10.728(5)
_cell_length_b 17.553(5)
_cell_length_c 17.570(5)
_cell_measurement_reflns_used 9830
_cell_measurement_temperature 100(2)
_cell_measurement_theta_max 66.69
_cell_measurement_theta_min 4.14
_cell_volume 3077.0(19)
_computing_cell_refinement 'Bruker SAINT'
_computing_data_collection 'Bruker APEX2'
_computing_data_reduction 'Bruker SAINT'
_computing_molecular_graphics 'ORTEP 3 (Farraguia, 1997)'
_computing_structure_refinement 'SHELXL-97 (Sheldrick, 2008)'
_computing_structure_solution 'SIR 92 (Giacavazzo, 1993)'
_diffrn_ambient_temperature 100(2)
_diffrn_measured_fraction_theta_full 'ACTA 50'
_diffrn_measured_fraction_theta_max 0.920
_diffrn_measurement_device_type 'Bruker APEX II CCD'
_diffrn_measurement_method 'phi and omega scans'
_diffrn_radiation_monochromator graphite
_diffrn_radiation_source 'fine-focus sealed tube'
_diffrn_radiation_type CuK\a
_diffrn_radiation_wavelength 1.54185
_diffrn_reflns_av_R_equivalents 0.0396
_diffrn_reflns_av_sigmaI/netI 0.0440
_diffrn_reflns_limit_h_max 12
_diffrn_reflns_limit_h_min -12
_diffrn_reflns_limit_k_max 20
_diffrn_reflns_limit_k_min -19
_diffrn_reflns_limit_l_max 20
_diffrn_reflns_limit_l_min -20
_diffrn_reflns_number 29263
_diffrn_reflns_theta_full 'ACTA 50'
_diffrn_reflns_theta_max 67.06
_diffrn_reflns_theta_min 2.59
_exptl_absorpt_coefficient_mu 5.843
_exptl_absorpt_correction_T_max 0.7999
_exptl_absorpt_correction_T_min 0.3014
_exptl_absorpt_correction_type multi-scan
_exptl_absorpt_process_details 'SADABS v2008/1 (Bruker AXS)'
_exptl_crystal_colour orange
_exptl_crystal_density_diffrn 1.217
_exptl_crystal_density_method 'not measured'
_exptl_crystal_description Columnar
_exptl_crystal_F_000 1216
_exptl_crystal_size_max 0.27
_exptl_crystal_size_mid 0.05
_exptl_crystal_size_min 0.04
_refine_diff_density_max 0.478
_refine_diff_density_min -0.394
_refine_diff_density_rms 0.050
_refine_ls_extinction_method none
_refine_ls_goodness_of_fit_ref 1.048
_refine_ls_hydrogen_treatment mixed
_refine_ls_matrix_type full
_refine_ls_number_parameters 661
_refine_ls_number_reflns 10100
_refine_ls_number_restraints 0
_refine_ls_restrained_S_all 1.048
_refine_ls_R_factor_all 0.0334
_refine_ls_R_factor_gt 0.0303
_refine_ls_shift/su_max 0.002
_refine_ls_shift/su_mean 0.000
_refine_ls_structure_factor_coef Fsqd
_refine_ls_weighting_details 'calc w=1/[\s^2^(Fo^2^)+(0.0283P)^2^+1.2058P] where P=(Fo^2^+2Fc^2^)/3'
_refine_ls_weighting_scheme calc
_refine_ls_wR_factor_gt 0.0737
_refine_ls_wR_factor_ref 0.0755
_reflns_number_gt 9324
_reflns_number_total 10100
_reflns_threshold_expression >2\s(I)
_cod_data_source_file ic501901n_si_002.cif
_cod_data_source_block mls4
_cod_depositor_comments
;
The following automatic conversions were performed:

'_symmetry_cell_setting' value 'Triclinic' changed to 'triclinic'
according to
/home/saulius/struct/COD-crude-data--automatic-downloads/rss-feeds/ACS/lib/dictionaries/cif_core.dic
dictionary named 'cif_core.dic' version 2.4.2 from 2011-04-26.

Automatic conversion script
Id: cif_fix_values 2281 2013-09-26 08:29:07Z andrius 

 Adding full bibliography for 4341038--4341039.cif.
;
_cod_original_sg_symbol_H-M P-1
_cod_database_code 4341039

loop_
_symmetry_equiv_pos_as_xyz
'x, y, z'
'-x, -y, -z'

loop_
_atom_site_label
_atom_site_type_symbol
_atom_site_fract_x
_atom_site_fract_y
_atom_site_fract_z
_atom_site_U_iso_or_equiv
_atom_site_adp_type
_atom_site_occupancy
_atom_site_symmetry_multiplicity
_atom_site_calc_flag
_atom_site_refinement_flags
C1 C 0.59584(18) 0.25227(12) 0.06104(11) 0.0173(4) Uani 1 1 d .
H1A H 0.6334 0.1934 0.0826 0.021 Uiso 1 1 calc R
H1B H 0.6513 0.2697 0.0156 0.021 Uiso 1 1 calc R
C2 C 0.59280(18) 0.29907(12) 0.12219(11) 0.0167(4) Uani 1 1 d .
C3 C 0.70167(19) 0.31959(13) 0.13671(11) 0.0212(4) Uani 1 1 d .
H3 H 0.7809 0.3042 0.1078 0.025 Uiso 1 1 calc R
C4 C 0.6935(2) 0.36299(14) 0.19412(12) 0.0238(5) Uani 1 1 d .
H4 H 0.7671 0.3779 0.2052 0.029 Uiso 1 1 calc R
C5 C 0.5762(2) 0.38436(13) 0.23530(12) 0.0214(4) Uani 1 1 d .
H5 H 0.5688 0.4142 0.2749 0.026 Uiso 1 1 calc R
C6 C 0.47026(19) 0.36212(12) 0.21864(11) 0.0173(4) Uani 1 1 d .
C7 C 0.34066(18) 0.38450(12) 0.26010(11) 0.0171(4) Uani 1 1 d .
H7A H 0.2914 0.4404 0.2350 0.021 Uiso 1 1 calc R
H7B H 0.3533 0.3834 0.3155 0.021 Uiso 1 1 calc R
C8 C 0.4568(2) 0.17703(12) -0.01480(11) 0.0196(4) Uani 1 1 d .
C9 C 0.4652(2) 0.10270(12) 0.05375(12) 0.0263(5) Uani 1 1 d .
H9A H 0.3824 0.1098 0.0839 0.039 Uiso 1 1 calc R
H9B H 0.5354 0.0977 0.0879 0.039 Uiso 1 1 calc R
H9C H 0.4832 0.0533 0.0332 0.039 Uiso 1 1 calc R
C10 C 0.3416(2) 0.18778(13) -0.06544(12) 0.0231(4) Uani 1 1 d .
H10A H 0.3489 0.1365 -0.0808 0.035 Uiso 1 1 calc R
H10B H 0.3425 0.2308 -0.1125 0.035 Uiso 1 1 calc R
H10C H 0.2599 0.2029 -0.0353 0.035 Uiso 1 1 calc R
C11 C 0.5855(2) 0.15677(13) -0.06305(12) 0.0238(5) Uani 1 1 d .
H11A H 0.5935 0.1072 -0.0818 0.036 Uiso 1 1 calc R
H11B H 0.6590 0.1480 -0.0300 0.036 Uiso 1 1 calc R
H11C H 0.5858 0.2022 -0.1080 0.036 Uiso 1 1 calc R
C12 C 0.40532(18) 0.36603(11) -0.05231(11) 0.0158(4) Uani 1 1 d .
C13 C 0.25978(19) 0.40058(12) -0.07118(11) 0.0190(4) Uani 1 1 d .
H13A H 0.2094 0.4138 -0.0241 0.028 Uiso 1 1 calc R
H13B H 0.2298 0.3599 -0.0885 0.028 Uiso 1 1 calc R
H13C H 0.2477 0.4501 -0.1129 0.028 Uiso 1 1 calc R
C14 C 0.4856(2) 0.35476(13) -0.12820(11) 0.0224(4) Uani 1 1 d .
H14A H 0.4748 0.4078 -0.1646 0.034 Uiso 1 1 calc R
H14B H 0.4555 0.3186 -0.1524 0.034 Uiso 1 1 calc R
H14C H 0.5778 0.3307 -0.1160 0.034 Uiso 1 1 calc R
C15 C 0.44509(19) 0.42948(12) -0.02111(12) 0.0192(4) Uani 1 1 d .
H15A H 0.5394 0.4123 -0.0145 0.029 Uiso 1 1 calc R
H15B H 0.4002 0.4346 0.0295 0.029 Uiso 1 1 calc R
H15C H 0.4211 0.4822 -0.0584 0.029 Uiso 1 1 calc R
C16 C 0.30888(19) 0.22425(12) 0.34263(11) 0.0172(4) Uani 1 1 d .
C17 C 0.2824(2) 0.24661(13) 0.42307(11) 0.0207(4) Uani 1 1 d .
H17A H 0.1885 0.2603 0.4351 0.031 Uiso 1 1 calc R
H17B H 0.3147 0.2937 0.4222 0.031 Uiso 1 1 calc R
H17C H 0.3270 0.2002 0.4632 0.031 Uiso 1 1 calc R
C18 C 0.2488(2) 0.15593(13) 0.34148(12) 0.0246(5) Uani 1 1 d .
H18A H 0.2948 0.1060 0.3774 0.037 Uiso 1 1 calc R
H18B H 0.2561 0.1465 0.2882 0.037 Uiso 1 1 calc R
H18C H 0.1568 0.1713 0.3581 0.037 Uiso 1 1 calc R
C018 C 0.27100(19) 0.96335(11) 0.25968(11) 0.0161(4) Uani 1 1 d .
C19 C 0.4581(2) 0.19124(13) 0.33129(12) 0.0230(4) Uani 1 1 d .
H19A H 0.4907 0.1428 0.3727 0.034 Uiso 1 1 calc R
H19B H 0.5001 0.2333 0.3339 0.034 Uiso 1 1 calc R
H19C H 0.4780 0.1767 0.2801 0.034 Uiso 1 1 calc R
C20 C 0.07731(18) 0.37450(12) 0.28276(11) 0.0170(4) Uani 1 1 d .
C21 C -0.01176(19) 0.32073(14) 0.31927(12) 0.0226(4) Uani 1 1 d .
H21A H 0.0184 0.2898 0.3714 0.034 Uiso 1 1 calc R
H21B H -0.0100 0.2828 0.2860 0.034 Uiso 1 1 calc R
H21C H -0.1009 0.3550 0.3238 0.034 Uiso 1 1 calc R
C22 C 0.01503(19) 0.43117(13) 0.20720(12) 0.0215(4) Uani 1 1 d .
H22A H 0.0025 0.3983 0.1721 0.032 Uiso 1 1 calc R
H22B H 0.0723 0.4648 0.1811 0.032 Uiso 1 1 calc R
H22C H -0.0694 0.4665 0.2202 0.032 Uiso 1 1 calc R
C23 C 0.0790(2) 0.42873(13) 0.33973(12) 0.0223(4) Uani 1 1 d .
H23A H -0.0105 0.4538 0.3560 0.034 Uiso 1 1 calc R
H23B H 0.1204 0.4715 0.3135 0.034 Uiso 1 1 calc R
H23C H 0.1281 0.3954 0.3859 0.034 Uiso 1 1 calc R
C24 C 0.03042(18) 0.29947(12) 0.03431(11) 0.0162(4) Uani 1 1 d .
C25 C -0.00744(19) 0.25192(12) -0.00791(11) 0.0184(4) Uani 1 1 d .
H25 H 0.0312 0.1947 0.0030 0.022 Uiso 1 1 calc R
C26 C -0.10078(19) 0.28648(14) -0.06577(11) 0.0221(4) Uani 1 1 d .
H26 H -0.1244 0.2527 -0.0936 0.026 Uiso 1 1 calc R
C27 C -0.15942(19) 0.37060(14) -0.08276(12) 0.0230(4) Uani 1 1 d .
H27 H -0.2227 0.3940 -0.1220 0.028 Uiso 1 1 calc R
C28 C -0.12474(19) 0.41924(13) -0.04214(11) 0.0206(4) Uani 1 1 d .
H28 H -0.1647 0.4763 -0.0529 0.025 Uiso 1 1 calc R
C29 C -0.03038(19) 0.38415(12) 0.01502(11) 0.0176(4) Uani 1 1 d .
H29 H -0.0063 0.4186 0.0418 0.021 Uiso 1 1 calc R
C30 C 0.42960(18) 0.74248(11) 0.31403(11) 0.0164(4) Uani 1 1 d .
H30A H 0.5116 0.7173 0.3426 0.020 Uiso 1 1 calc R
H30B H 0.4338 0.7159 0.2697 0.020 Uiso 1 1 calc R
C31 C 0.41357(18) 0.83150(11) 0.28409(10) 0.0150(4) Uani 1 1 d .
C32 C 0.52000(19) 0.86093(13) 0.25696(11) 0.0194(4) Uani 1 1 d .
H32 H 0.6053 0.8250 0.2575 0.023 Uiso 1 1 calc R
C33 C 0.4991(2) 0.94391(13) 0.22905(12) 0.0225(4) Uani 1 1 d .
H33 H 0.5702 0.9657 0.2089 0.027 Uiso 1 1 calc R
C34 C 0.3733(2) 0.99569(12) 0.23058(11) 0.0205(4) Uani 1 1 d .
H34 H 0.3584 1.0528 0.2117 0.025 Uiso 1 1 calc R
C35 C 0.13527(18) 1.01683(11) 0.26894(12) 0.0178(4) Uani 1 1 d .
H35A H 0.1176 1.0643 0.2240 0.021 Uiso 1 1 calc R
H35B H 0.1282 1.0374 0.3174 0.021 Uiso 1 1 calc R
C36 C 0.30526(19) 0.61786(11) 0.37749(11) 0.0188(4) Uani 1 1 d .
C37 C 0.2285(2) 0.57801(13) 0.44560(13) 0.0287(5) Uani 1 1 d .
H37A H 0.1385 0.6121 0.4465 0.043 Uiso 1 1 calc R
H37B H 0.2688 0.5724 0.4951 0.043 Uiso 1 1 calc R
H37C H 0.2292 0.5240 0.4389 0.043 Uiso 1 1 calc R
C38 C 0.4482(2) 0.56287(12) 0.37704(13) 0.0267(5) Uani 1 1 d .
H38A H 0.4479 0.5078 0.3743 0.040 Uiso 1 1 calc R
H38B H 0.4897 0.5604 0.4251 0.040 Uiso 1 1 calc R
H38C H 0.4967 0.5859 0.3314 0.040 Uiso 1 1 calc R
C39 C 0.2480(2) 0.62005(12) 0.30024(12) 0.0220(4) Uani 1 1 d .
H39A H 0.2609 0.5642 0.2941 0.033 Uiso 1 1 calc R
H39B H 0.2918 0.6495 0.2564 0.033 Uiso 1 1 calc R
H39C H 0.1546 0.6478 0.3008 0.033 Uiso 1 1 calc R
C40 C 0.34414(19) 0.73210(12) 0.47860(11) 0.0182(4) Uani 1 1 d .
C41 C 0.3826(2) 0.81135(12) 0.46801(12) 0.0215(4) Uani 1 1 d .
H41A H 0.3117 0.8573 0.4437 0.032 Uiso 1 1 calc R
H41B H 0.4614 0.8089 0.4343 0.032 Uiso 1 1 calc R
H41C H 0.3995 0.8187 0.5193 0.032 Uiso 1 1 calc R
C42 C 0.2294(2) 0.73556(14) 0.53823(12) 0.0257(5) Uani 1 1 d .
H42A H 0.2567 0.7398 0.5883 0.039 Uiso 1 1 calc R
H42B H 0.2010 0.6859 0.5457 0.039 Uiso 1 1 calc R
H42C H 0.1573 0.7832 0.5188 0.039 Uiso 1 1 calc R
C43 C 0.4614(2) 0.66024(13) 0.51287(12) 0.0261(5) Uani 1 1 d .
H43A H 0.5350 0.6574 0.4749 0.039 Uiso 1 1 calc R
H43B H 0.4366 0.6091 0.5237 0.039 Uiso 1 1 calc R
H43C H 0.4865 0.6689 0.5616 0.039 Uiso 1 1 calc R
C44 C -0.0283(2) 0.98077(12) 0.16701(12) 0.0211(4) Uani 1 1 d .
C45 C -0.0984(2) 1.07052(14) 0.12980(13) 0.0300(5) Uani 1 1 d .
H45A H -0.1061 1.0765 0.0734 0.045 Uiso 1 1 calc R
H45B H -0.0481 1.1063 0.1381 0.045 Uiso 1 1 calc R
H45C H -0.1855 1.0856 0.1543 0.045 Uiso 1 1 calc R
C46 C -0.1113(2) 0.92669(14) 0.15792(13) 0.0290(5) Uani 1 1 d .
H46A H -0.1268 0.9341 0.1022 0.044 Uiso 1 1 calc R
H46B H -0.1948 0.9415 0.1864 0.044 Uiso 1 1 calc R
H46C H -0.0660 0.8695 0.1792 0.044 Uiso 1 1 calc R
C47 C 0.1011(2) 0.95605(14) 0.12122(12) 0.0267(5) Uani 1 1 d .
H47A H 0.1496 0.9005 0.1459 0.040 Uiso 1 1 calc R
H47B H 0.1528 0.9938 0.1216 0.040 Uiso 1 1 calc R
H47C H 0.0835 0.9580 0.0670 0.040 Uiso 1 1 calc R
C48 C -0.1262(2) 1.02425(12) 0.32752(13) 0.0240(5) Uani 1 1 d .
C49 C -0.1415(2) 1.11699(13) 0.30289(15) 0.0340(5) Uani 1 1 d .
H49A H -0.2180 1.1458 0.3303 0.051 Uiso 1 1 calc R
H49B H -0.1527 1.1352 0.2462 0.051 Uiso 1 1 calc R
H49C H -0.0636 1.1287 0.3166 0.051 Uiso 1 1 calc R
C50 C -0.2566(2) 1.01036(15) 0.31388(14) 0.0322(5) Uani 1 1 d .
H50A H -0.2469 0.9517 0.3225 0.048 Uiso 1 1 calc R
H50B H -0.2825 1.0368 0.2599 0.048 Uiso 1 1 calc R
H50C H -0.3234 1.0337 0.3505 0.048 Uiso 1 1 calc R
C51 C -0.0999(2) 0.99897(14) 0.41542(13) 0.0282(5) Uani 1 1 d .
H51A H -0.1678 1.0336 0.4434 0.042 Uiso 1 1 calc R
H51B H -0.0148 1.0052 0.4240 0.042 Uiso 1 1 calc R
H51C H -0.1003 0.9419 0.4351 0.042 Uiso 1 1 calc R
C52 C -0.09467(19) 0.71626(12) 0.34046(12) 0.0186(4) Uani 1 1 d .
C53 C -0.1662(2) 0.66857(13) 0.39019(12) 0.0222(4) Uani 1 1 d .
H53 H -0.1767 0.6702 0.4442 0.027 Uiso 1 1 calc R
C54 C -0.2223(2) 0.61899(13) 0.36268(14) 0.0261(5) Uani 1 1 d .
H54 H -0.2706 0.5871 0.3978 0.031 Uiso 1 1 calc R
C55 C -0.2087(2) 0.61546(13) 0.28460(14) 0.0257(5) Uani 1 1 d .
H55 H -0.2486 0.5820 0.2657 0.031 Uiso 1 1 calc R
C56 C -0.1367(2) 0.66090(13) 0.23421(13) 0.0257(5) Uani 1 1 d .
H56 H -0.1253 0.6583 0.1805 0.031 Uiso 1 1 calc R
C57 C -0.0812(2) 0.71010(12) 0.26222(12) 0.0215(4) Uani 1 1 d .
H57 H -0.0318 0.7411 0.2268 0.026 Uiso 1 1 calc R
N1 N 0.47732(15) 0.31953(9) 0.16226(9) 0.0144(3) Uani 1 1 d .
N2 N 0.28963(15) 0.88160(9) 0.28484(9) 0.0138(3) Uani 1 1 d .
Si1 Si 0.15044(5) 0.24673(3) 0.11823(3) 0.01512(11) Uani 1 1 d .
Si2 Si -0.02534(5) 0.78555(3) 0.38304(3) 0.01876(12) Uani 1 1 d .
P1 P 0.42886(4) 0.27037(3) 0.02909(3) 0.01286(10) Uani 1 1 d .
P2 P 0.24832(4) 0.31237(3) 0.25597(3) 0.01212(10) Uani 1 1 d .
P3 P 0.28998(5) 0.72834(3) 0.38015(3) 0.01282(10) Uani 1 1 d .
P4 P 0.01468(5) 0.96009(3) 0.27384(3) 0.01459(11) Uani 1 1 d .
Co1 Co 0.31965(3) 0.288343(18) 0.139326(16) 0.01243(8) Uani 1 1 d .
Co2 Co 0.13674(3) 0.836311(18) 0.326147(17) 0.01388(8) Uani 1 1 d .
H1CO H 0.244(2) 0.3686(13) 0.1104(12) 0.017 Uiso 1 1 d .
H1SI H 0.182(2) 0.1653(13) 0.1099(12) 0.017 Uiso 1 1 d .
H2CO H 0.379(2) 0.2009(13) 0.1704(12) 0.017 Uiso 1 1 d .
H2SI H 0.059(2) 0.2405(12) 0.1828(12) 0.017 Uiso 1 1 d .
H3CO H 0.136(2) 0.8096(13) 0.2686(12) 0.017 Uiso 1 1 d .
H3SI H -0.002(2) 0.7373(13) 0.4597(12) 0.017 Uiso 1 1 d .
H4CO H 0.122(2) 0.8666(13) 0.3995(12) 0.017 Uiso 1 1 d .
H4SI H -0.145(2) 0.8439(12) 0.3970(12) 0.017 Uiso 1 1 d .

loop_
_atom_site_aniso_label
_atom_site_aniso_U_11
_atom_site_aniso_U_22
_atom_site_aniso_U_33
_atom_site_aniso_U_23
_atom_site_aniso_U_13
_atom_site_aniso_U_12
C1 0.0135(10) 0.0223(10) 0.0141(9) -0.0041(8) 0.0017(7) -0.0024(8)
C2 0.0131(10) 0.0208(10) 0.0133(9) 0.0001(8) -0.0010(7) -0.0029(8)
C3 0.0117(10) 0.0313(11) 0.0192(10) -0.0018(9) 0.0011(8) -0.0073(9)
C4 0.0164(10) 0.0343(12) 0.0237(10) -0.0029(9) -0.0028(8) -0.0138(9)
C5 0.0219(11) 0.0273(11) 0.0201(10) -0.0070(8) -0.0010(8) -0.0133(9)
C6 0.0169(10) 0.0201(10) 0.0159(9) -0.0029(8) -0.0006(8) -0.0074(8)
C7 0.0173(10) 0.0193(10) 0.0181(9) -0.0087(8) 0.0021(8) -0.0076(8)
C8 0.0219(11) 0.0176(10) 0.0197(10) -0.0094(8) 0.0027(8) -0.0028(8)
C9 0.0336(12) 0.0169(10) 0.0268(11) -0.0087(9) 0.0038(9) -0.0029(9)
C10 0.0237(11) 0.0262(11) 0.0248(10) -0.0152(9) 0.0035(9) -0.0089(9)
C11 0.0212(11) 0.0258(11) 0.0243(11) -0.0143(9) 0.0027(9) -0.0004(9)
C12 0.0160(10) 0.0178(9) 0.0140(9) -0.0035(8) 0.0017(7) -0.0061(8)
C13 0.0180(10) 0.0200(10) 0.0189(10) -0.0034(8) -0.0038(8) -0.0046(8)
C14 0.0215(11) 0.0276(11) 0.0169(10) -0.0034(8) 0.0039(8) -0.0074(9)
C15 0.0189(10) 0.0186(10) 0.0206(10) -0.0028(8) -0.0013(8) -0.0071(8)
C16 0.0169(10) 0.0179(9) 0.0162(9) -0.0040(8) -0.0004(8) -0.0035(8)
C17 0.0195(10) 0.0269(11) 0.0151(9) -0.0052(8) 0.0007(8) -0.0055(9)
C18 0.0324(12) 0.0200(10) 0.0221(10) -0.0036(8) -0.0016(9) -0.0090(9)
C018 0.0175(10) 0.0161(9) 0.0143(9) -0.0021(7) -0.0030(8) -0.0045(8)
C19 0.0207(11) 0.0251(11) 0.0179(10) -0.0025(8) -0.0025(8) 0.0007(9)
C20 0.0124(9) 0.0219(10) 0.0165(9) -0.0069(8) 0.0017(8) -0.0030(8)
C21 0.0152(10) 0.0347(12) 0.0189(10) -0.0071(9) 0.0027(8) -0.0085(9)
C22 0.0163(10) 0.0241(10) 0.0207(10) -0.0050(8) 0.0002(8) -0.0006(8)
C23 0.0181(10) 0.0257(11) 0.0234(10) -0.0126(9) 0.0021(8) -0.0012(9)
C24 0.0118(9) 0.0250(10) 0.0147(9) -0.0064(8) 0.0039(7) -0.0095(8)
C25 0.0158(10) 0.0236(10) 0.0185(9) -0.0068(8) 0.0048(8) -0.0095(8)
C26 0.0188(11) 0.0354(12) 0.0194(10) -0.0116(9) 0.0026(8) -0.0154(9)
C27 0.0147(10) 0.0368(12) 0.0181(10) -0.0042(9) -0.0012(8) -0.0093(9)
C28 0.0140(10) 0.0258(11) 0.0200(10) -0.0032(8) 0.0030(8) -0.0050(9)
C29 0.0157(10) 0.0237(10) 0.0165(9) -0.0072(8) 0.0033(8) -0.0094(8)
C30 0.0154(10) 0.0162(9) 0.0167(9) -0.0052(8) -0.0008(8) -0.0016(8)
C31 0.0150(10) 0.0183(10) 0.0116(9) -0.0037(7) -0.0019(7) -0.0037(8)
C32 0.0135(10) 0.0263(11) 0.0184(10) -0.0066(8) 0.0010(8) -0.0045(8)
C33 0.0192(11) 0.0288(11) 0.0225(10) -0.0038(9) 0.0033(8) -0.0139(9)
C34 0.0231(11) 0.0183(10) 0.0216(10) -0.0019(8) -0.0007(8) -0.0099(9)
C35 0.0164(10) 0.0142(9) 0.0225(10) -0.0040(8) -0.0018(8) -0.0033(8)
C36 0.0215(10) 0.0126(9) 0.0229(10) -0.0045(8) -0.0009(8) -0.0051(8)
C37 0.0395(13) 0.0208(11) 0.0299(12) -0.0028(9) 0.0009(10) -0.0175(10)
C38 0.0282(12) 0.0140(10) 0.0363(12) -0.0058(9) -0.0067(10) -0.0014(9)
C39 0.0235(11) 0.0177(10) 0.0283(11) -0.0106(8) -0.0014(9) -0.0066(9)
C40 0.0215(11) 0.0213(10) 0.0145(9) -0.0044(8) -0.0011(8) -0.0096(9)
C41 0.0237(11) 0.0250(11) 0.0190(10) -0.0074(8) -0.0023(8) -0.0088(9)
C42 0.0290(12) 0.0378(12) 0.0154(10) -0.0092(9) 0.0034(9) -0.0158(10)
C43 0.0313(12) 0.0263(11) 0.0207(10) -0.0007(9) -0.0086(9) -0.0089(10)
C44 0.0193(11) 0.0232(10) 0.0195(10) -0.0043(8) -0.0043(8) -0.0028(9)
C45 0.0281(12) 0.0285(12) 0.0283(12) 0.0001(9) -0.0097(10) -0.0020(10)
C46 0.0259(12) 0.0351(12) 0.0285(11) -0.0089(10) -0.0082(9) -0.0081(10)
C47 0.0265(12) 0.0332(12) 0.0190(10) -0.0064(9) -0.0021(9) -0.0051(10)
C48 0.0176(10) 0.0208(10) 0.0326(12) -0.0120(9) 0.0028(9) 0.0002(9)
C49 0.0318(13) 0.0237(11) 0.0431(14) -0.0149(10) 0.0044(11) 0.0021(10)
C50 0.0157(11) 0.0378(13) 0.0398(13) -0.0124(11) 0.0036(10) -0.0004(10)
C51 0.0273(12) 0.0307(12) 0.0309(12) -0.0189(10) 0.0089(9) -0.0081(10)
C52 0.0144(10) 0.0183(10) 0.0237(10) -0.0061(8) 0.0000(8) -0.0042(8)
C53 0.0191(11) 0.0250(11) 0.0258(11) -0.0115(9) 0.0065(9) -0.0088(9)
C54 0.0147(10) 0.0248(11) 0.0424(13) -0.0119(10) 0.0066(9) -0.0097(9)
C55 0.0140(10) 0.0247(11) 0.0431(13) -0.0178(10) -0.0060(9) -0.0027(9)
C56 0.0242(11) 0.0277(11) 0.0259(11) -0.0091(9) -0.0086(9) -0.0029(9)
C57 0.0199(11) 0.0231(10) 0.0212(10) -0.0030(8) -0.0032(8) -0.0063(9)
N1 0.0125(8) 0.0175(8) 0.0136(8) -0.0031(6) 0.0005(6) -0.0052(7)
N2 0.0128(8) 0.0162(8) 0.0127(7) -0.0023(6) -0.0007(6) -0.0048(7)
Si1 0.0149(3) 0.0172(3) 0.0154(2) -0.0044(2) -0.0003(2) -0.0072(2)
Si2 0.0165(3) 0.0218(3) 0.0223(3) -0.0097(2) 0.0043(2) -0.0096(2)
P1 0.0120(2) 0.0145(2) 0.0122(2) -0.00483(18) 0.00127(18) -0.00275(19)
P2 0.0105(2) 0.0145(2) 0.0127(2) -0.00496(18) 0.00070(17) -0.00419(18)
P3 0.0143(2) 0.0120(2) 0.0124(2) -0.00295(17) 0.00039(18) -0.00402(19)
P4 0.0116(2) 0.0138(2) 0.0184(2) -0.00577(19) -0.00098(19) -0.00158(19)
Co1 0.01044(16) 0.01628(16) 0.01203(15) -0.00545(12) 0.00119(12) -0.00453(12)
Co2 0.01095(16) 0.01276(15) 0.01823(16) -0.00345(12) 0.00006(12) -0.00383(12)

loop_
_atom_type_symbol
_atom_type_description
_atom_type_scat_dispersion_real
_atom_type_scat_dispersion_imag
_atom_type_scat_source
C C 0.0181 0.0091 'International Tables Vol C Tables 4.2.6.8 and 6.1.1.4'
H H 0.0000 0.0000 'International Tables Vol C Tables 4.2.6.8 and 6.1.1.4'
N N 0.0311 0.0180 'International Tables Vol C Tables 4.2.6.8 and 6.1.1.4'
Si Si 0.2541 0.3302 'International Tables Vol C Tables 4.2.6.8 and 6.1.1.4'
P P 0.2955 0.4335 'International Tables Vol C Tables 4.2.6.8 and 6.1.1.4'
Co Co -2.3653 3.6143 'International Tables Vol C Tables 4.2.6.8 and 6.1.1.4'

loop_
_geom_angle_atom_site_label_1
_geom_angle_atom_site_label_2
_geom_angle_atom_site_label_3
_geom_angle
C2 C1 P1 109.62(13)
N1 C2 C3 122.69(18)
N1 C2 C1 116.04(17)
C3 C2 C1 121.27(17)
C2 C3 C4 118.90(19)
C3 C4 C5 118.97(19)
C6 C5 C4 119.83(19)
N1 C6 C5 121.61(18)
N1 C6 C7 116.05(16)
C5 C6 C7 122.33(17)
C6 C7 P2 109.87(13)
C10 C8 C9 109.43(18)
C10 C8 C11 109.71(16)
C9 C8 C11 105.67(16)
C10 C8 P1 109.60(13)
C9 C8 P1 107.44(13)
C11 C8 P1 114.81(14)
C15 C12 C14 107.87(16)
C15 C12 C13 107.41(16)
C14 C12 C13 109.32(16)
C15 C12 P1 107.44(13)
C14 C12 P1 114.99(13)
C13 C12 P1 109.53(13)
C18 C16 C17 109.66(16)
C18 C16 C19 107.50(17)
C17 C16 C19 107.67(16)
C18 C16 P2 109.00(13)
C17 C16 P2 114.88(14)
C19 C16 P2 107.86(13)
N2 C018 C34 121.18(18)
N2 C018 C35 117.01(17)
C34 C018 C35 121.73(17)
C21 C20 C22 107.67(16)
C21 C20 C23 107.64(16)
C22 C20 C23 107.27(16)
C21 C20 P2 112.52(14)
C22 C20 P2 108.31(13)
C23 C20 P2 113.17(13)
C25 C24 C29 116.24(18)
C25 C24 Si1 119.39(15)
C29 C24 Si1 124.23(14)
C24 C25 C26 121.75(19)
C27 C26 C25 120.26(19)
C28 C27 C26 119.54(19)
C27 C28 C29 119.71(19)
C28 C29 C24 122.49(18)
C31 C30 P3 108.73(13)
N2 C31 C32 122.38(17)
N2 C31 C30 116.80(16)
C32 C31 C30 120.82(17)
C33 C32 C31 118.30(19)
C32 C33 C34 119.79(18)
C018 C34 C33 119.57(18)
C018 C35 P4 110.78(13)
C37 C36 C39 108.86(17)
C37 C36 C38 108.77(17)
C39 C36 C38 106.40(16)
C37 C36 P3 111.50(14)
C39 C36 P3 106.64(13)
C38 C36 P3 114.41(14)
C41 C40 C42 107.24(17)
C41 C40 C43 108.13(16)
C42 C40 C43 108.98(17)
C41 C40 P3 107.62(13)
C42 C40 P3 109.67(14)
C43 C40 P3 114.92(14)
C46 C44 C47 107.88(18)
C46 C44 C45 108.86(17)
C47 C44 C45 108.21(18)
C46 C44 P4 109.83(14)
C47 C44 P4 106.28(13)
C45 C44 P4 115.50(15)
C51 C48 C50 109.36(19)
C51 C48 C49 106.66(18)
C50 C48 C49 107.35(18)
C51 C48 P4 108.31(14)
C50 C48 P4 110.90(15)
C49 C48 P4 114.12(16)
C53 C52 C57 116.41(18)
C53 C52 Si2 118.50(15)
C57 C52 Si2 125.08(16)
C54 C53 C52 121.4(2)
C55 C54 C53 120.5(2)
C56 C55 C54 119.40(19)
C57 C56 C55 119.6(2)
C56 C57 C52 122.6(2)
C6 N1 C2 118.01(16)
C6 N1 Co1 120.43(13)
C2 N1 Co1 121.57(13)
C018 N2 C31 118.72(16)
C018 N2 Co2 120.05(13)
C31 N2 Co2 121.19(13)
C24 Si1 Co1 125.10(6)
C52 Si2 Co2 123.60(7)
C1 P1 C12 103.79(9)
C1 P1 C8 98.56(9)
C12 P1 C8 109.90(9)
C1 P1 Co1 99.47(6)
C12 P1 Co1 114.69(6)
C8 P1 Co1 125.63(7)
C7 P2 C16 103.62(9)
C7 P2 C20 99.22(9)
C16 P2 C20 108.57(9)
C7 P2 Co1 98.29(6)
C16 P2 Co1 115.40(6)
C20 P2 Co1 126.68(6)
C30 P3 C40 102.90(9)
C30 P3 C36 98.12(9)
C40 P3 C36 109.41(9)
C30 P3 Co2 100.26(7)
C40 P3 Co2 114.82(7)
C36 P3 Co2 126.21(7)
C35 P4 C44 102.55(9)
C35 P4 C48 99.74(10)
C44 P4 C48 108.45(9)
C35 P4 Co2 98.68(7)
C44 P4 Co2 117.17(7)
C48 P4 Co2 125.03(7)
N1 Co1 P1 83.55(5)
N1 Co1 P2 84.03(5)
P1 Co1 P2 167.56(2)
N1 Co1 Si1 176.69(5)
P1 Co1 Si1 96.91(3)
P2 Co1 Si1 95.46(3)
N2 Co2 P3 83.23(5)
N2 Co2 P4 85.30(5)
P3 Co2 P4 167.06(2)
N2 Co2 Si2 174.51(5)
P3 Co2 Si2 94.07(4)
P4 Co2 Si2 96.84(3)

loop_
_geom_bond_atom_site_label_1
_geom_bond_atom_site_label_2
_geom_bond_distance
C1 C2 1.492(3)
C1 P1 1.847(2)
C2 N1 1.361(3)
C2 C3 1.379(3)
C3 C4 1.384(3)
C4 C5 1.388(3)
C5 C6 1.380(3)
C6 N1 1.360(3)
C6 C7 1.497(3)
C7 P2 1.835(2)
C8 C10 1.536(3)
C8 C9 1.539(3)
C8 C11 1.543(3)
C8 P1 1.908(2)
C12 C15 1.527(3)
C12 C14 1.536(3)
C12 C13 1.542(3)
C12 P1 1.9015(19)
C16 C18 1.520(3)
C16 C17 1.534(3)
C16 C19 1.548(3)
C16 P2 1.906(2)
C018 N2 1.359(2)
C018 C34 1.378(3)
C018 C35 1.506(3)
C20 C21 1.525(3)
C20 C22 1.538(3)
C20 C23 1.541(3)
C20 P2 1.924(2)
C24 C25 1.400(3)
C24 C29 1.413(3)
C24 Si1 1.931(2)
C25 C26 1.401(3)
C26 C27 1.400(3)
C27 C28 1.379(3)
C28 C29 1.401(3)
C30 C31 1.490(3)
C30 P3 1.841(2)
C31 N2 1.368(3)
C31 C32 1.383(3)
C32 C33 1.381(3)
C33 C34 1.396(3)
C35 P4 1.830(2)
C36 C37 1.529(3)
C36 C39 1.532(3)
C36 C38 1.560(3)
C36 P3 1.910(2)
C40 C41 1.527(3)
C40 C42 1.533(3)
C40 C43 1.553(3)
C40 P3 1.8994(19)
C44 C46 1.519(3)
C44 C47 1.537(3)
C44 C45 1.550(3)
C44 P4 1.902(2)
C48 C51 1.533(3)
C48 C50 1.538(3)
C48 C49 1.546(3)
C48 P4 1.920(2)
C52 C53 1.394(3)
C52 C57 1.395(3)
C52 Si2 1.911(2)
C53 C54 1.382(3)
C54 C55 1.380(3)
C55 C56 1.379(3)
C56 C57 1.377(3)
N1 Co1 2.0233(17)
N2 Co2 2.0221(17)
Si1 Co1 2.2336(10)
Si2 Co2 2.2226(9)
P1 Co1 2.2032(8)
P2 Co1 2.2090(8)
P3 Co2 2.2043(8)
P4 Co2 2.2216(7)

loop_
_geom_torsion_atom_site_label_1
_geom_torsion_atom_site_label_2
_geom_torsion_atom_site_label_3
_geom_torsion_atom_site_label_4
_geom_torsion
P1 C1 C2 N1 22.9(2)
P1 C1 C2 C3 -157.42(16)
N1 C2 C3 C4 -0.2(3)
C1 C2 C3 C4 -179.95(18)
C2 C3 C4 C5 0.1(3)
C3 C4 C5 C6 0.1(3)
C4 C5 C6 N1 -0.2(3)
C4 C5 C6 C7 -179.00(19)
N1 C6 C7 P2 25.2(2)
C5 C6 C7 P2 -155.87(16)
C29 C24 C25 C26 -0.2(3)
Si1 C24 C25 C26 175.65(14)
C24 C25 C26 C27 -0.2(3)
C25 C26 C27 C28 0.0(3)
C26 C27 C28 C29 0.7(3)
C27 C28 C29 C24 -1.1(3)
C25 C24 C29 C28 0.9(3)
Si1 C24 C29 C28 -174.76(14)
P3 C30 C31 N2 -23.1(2)
P3 C30 C31 C32 156.96(15)
N2 C31 C32 C33 -0.6(3)
C30 C31 C32 C33 179.25(17)
C31 C32 C33 C34 1.5(3)
N2 C018 C34 C33 -2.0(3)
C35 C018 C34 C33 174.82(18)
C32 C33 C34 C018 -0.3(3)
N2 C018 C35 P4 -23.7(2)
C34 C018 C35 P4 159.38(15)
C57 C52 C53 C54 -1.0(3)
Si2 C52 C53 C54 178.05(16)
C52 C53 C54 C55 0.0(3)
C53 C54 C55 C56 1.1(3)
C54 C55 C56 C57 -1.1(3)
C55 C56 C57 C52 0.0(3)
C53 C52 C57 C56 1.0(3)
Si2 C52 C57 C56 -177.97(16)
C5 C6 N1 C2 0.0(3)
C7 C6 N1 C2 178.94(16)
C5 C6 N1 Co1 -179.81(15)
C7 C6 N1 Co1 -0.9(2)
C3 C2 N1 C6 0.2(3)
C1 C2 N1 C6 179.90(16)
C3 C2 N1 Co1 -179.99(15)
C1 C2 N1 Co1 -0.3(2)
C34 C018 N2 C31 2.9(3)
C35 C018 N2 C31 -174.09(15)
C34 C018 N2 Co2 -179.37(14)
C35 C018 N2 Co2 3.7(2)
C32 C31 N2 C018 -1.5(3)
C30 C31 N2 C018 178.56(16)
C32 C31 N2 Co2 -179.29(14)
C30 C31 N2 Co2 0.8(2)
C25 C24 Si1 Co1 136.22(13)
C29 C24 Si1 Co1 -48.23(18)
C53 C52 Si2 Co2 160.77(13)
C57 C52 Si2 Co2 -20.3(2)
C2 C1 P1 C12 87.12(14)
C2 C1 P1 C8 -159.85(14)
C2 C1 P1 Co1 -31.36(14)
C15 C12 P1 C1 -49.97(14)
C14 C12 P1 C1 70.12(16)
C13 C12 P1 C1 -166.34(13)
C15 C12 P1 C8 -154.55(13)
C14 C12 P1 C8 -34.46(17)
C13 C12 P1 C8 89.08(14)
C15 C12 P1 Co1 57.44(14)
C14 C12 P1 Co1 177.52(12)
C13 C12 P1 Co1 -58.93(14)
C10 C8 P1 C1 -165.27(14)
C9 C8 P1 C1 75.92(15)
C11 C8 P1 C1 -41.29(16)
C10 C8 P1 C12 -57.16(16)
C9 C8 P1 C12 -175.98(14)
C11 C8 P1 C12 66.82(16)
C10 C8 P1 Co1 86.53(15)
C9 C8 P1 Co1 -32.29(17)
C11 C8 P1 Co1 -149.49(12)
C6 C7 P2 C16 85.00(14)
C6 C7 P2 C20 -163.20(13)
C6 C7 P2 Co1 -33.76(13)
C18 C16 P2 C7 -174.70(13)
C17 C16 P2 C7 61.80(16)
C19 C16 P2 C7 -58.27(15)
C18 C16 P2 C20 80.50(15)
C17 C16 P2 C20 -43.00(17)
C19 C16 P2 C20 -163.07(13)
C18 C16 P2 Co1 -68.48(14)
C17 C16 P2 Co1 168.02(12)
C19 C16 P2 Co1 47.95(15)
C21 C20 P2 C7 -154.71(14)
C22 C20 P2 C7 86.39(14)
C23 C20 P2 C7 -32.41(16)
C21 C20 P2 C16 -46.88(15)
C22 C20 P2 C16 -165.78(13)
C23 C20 P2 C16 75.42(16)
C21 C20 P2 Co1 97.65(13)
C22 C20 P2 Co1 -21.26(16)
C23 C20 P2 Co1 -140.06(12)
C31 C30 P3 C40 -87.20(14)
C31 C30 P3 C36 160.64(13)
C31 C30 P3 Co2 31.42(13)
C41 C40 P3 C30 54.20(15)
C42 C40 P3 C30 170.55(14)
C43 C40 P3 C30 -66.30(16)
C41 C40 P3 C36 157.75(13)
C42 C40 P3 C36 -85.90(16)
C43 C40 P3 C36 37.25(17)
C41 C40 P3 Co2 -53.70(15)
C42 C40 P3 Co2 62.65(15)
C43 C40 P3 Co2 -174.19(12)
C37 C36 P3 C30 162.77(15)
C39 C36 P3 C30 -78.52(15)
C38 C36 P3 C30 38.81(16)
C37 C36 P3 C40 55.95(17)
C39 C36 P3 C40 174.66(13)
C38 C36 P3 C40 -68.01(16)
C37 C36 P3 Co2 -88.11(15)
C39 C36 P3 Co2 30.60(17)
C38 C36 P3 Co2 147.93(12)
C018 C35 P4 C44 -91.47(14)
C018 C35 P4 C48 156.99(14)
C018 C35 P4 Co2 29.01(13)
C46 C44 P4 C35 170.59(14)
C47 C44 P4 C35 54.14(16)
C45 C44 P4 C35 -65.85(17)
C46 C44 P4 C48 -84.51(16)
C47 C44 P4 C48 159.04(14)
C45 C44 P4 C48 39.05(18)
C46 C44 P4 Co2 63.85(16)
C47 C44 P4 Co2 -52.60(16)
C45 C44 P4 Co2 -172.59(13)
C51 C48 P4 C35 -80.72(16)
C50 C48 P4 C35 159.27(16)
C49 C48 P4 C35 37.89(18)
C51 C48 P4 C44 172.43(14)
C50 C48 P4 C44 52.42(18)
C49 C48 P4 C44 -68.95(18)
C51 C48 P4 Co2 27.18(18)
C50 C48 P4 Co2 -92.83(16)
C49 C48 P4 Co2 145.79(14)
C6 N1 Co1 P1 162.19(14)
C2 N1 Co1 P1 -17.65(13)
C6 N1 Co1 P2 -18.43(13)
C2 N1 Co1 P2 161.73(14)
C6 N1 Co1 Si1 -99.7(8)
C2 N1 Co1 Si1 80.5(8)
C1 P1 Co1 N1 23.94(8)
C12 P1 Co1 N1 -86.09(8)
C8 P1 Co1 N1 131.70(9)
C1 P1 Co1 P2 21.07(13)
C12 P1 Co1 P2 -88.96(12)
C8 P1 Co1 P2 128.83(12)
C1 P1 Co1 Si1 -152.75(7)
C12 P1 Co1 Si1 97.22(7)
C8 P1 Co1 Si1 -44.99(8)
C7 P2 Co1 N1 25.63(8)
C16 P2 Co1 N1 -83.80(9)
C20 P2 Co1 N1 133.72(9)
C7 P2 Co1 P1 28.50(13)
C16 P2 Co1 P1 -80.93(13)
C20 P2 Co1 P1 136.59(12)
C7 P2 Co1 Si1 -157.66(7)
C16 P2 Co1 Si1 92.91(7)
C20 P2 Co1 Si1 -49.57(8)
C24 Si1 Co1 N1 -161.3(8)
C24 Si1 Co1 P1 -63.58(8)
C24 Si1 Co1 P2 117.75(8)
C018 N2 Co2 P3 -160.49(14)
C31 N2 Co2 P3 17.23(13)
C018 N2 Co2 P4 13.50(13)
C31 N2 Co2 P4 -168.77(13)
C018 N2 Co2 Si2 -99.8(5)
C31 N2 Co2 Si2 78.0(5)
C30 P3 Co2 N2 -24.08(7)
C40 P3 Co2 N2 85.41(8)
C36 P3 Co2 N2 -132.17(9)
C30 P3 Co2 P4 -51.83(12)
C40 P3 Co2 P4 57.66(13)
C36 P3 Co2 P4 -159.92(12)
C30 P3 Co2 Si2 160.73(6)
C40 P3 Co2 Si2 -89.78(7)
C36 P3 Co2 Si2 52.64(8)
C35 P4 Co2 N2 -21.17(8)
C44 P4 Co2 N2 87.82(9)
C48 P4 Co2 N2 -129.60(9)
C35 P4 Co2 P3 6.47(13)
C44 P4 Co2 P3 115.46(12)
C48 P4 Co2 P3 -101.96(13)
C35 P4 Co2 Si2 153.74(7)
C44 P4 Co2 Si2 -97.26(8)
C48 P4 Co2 Si2 45.32(9)
C52 Si2 Co2 N2 -146.3(5)
C52 Si2 Co2 P3 -86.06(8)
C52 Si2 Co2 P4 100.91(8)
